data_7241662
loop_
_publ_author_name
'Ganushevich, Yulia'
'Zagidullin, Almaz'
'Kondrashova, Svetlana'
'Latypov, Shamil'
'Miluykov, Vasili'
'L\"onnecke, Peter'
'Hey-Hawkins, Evamarie'

_publ_section_title
;
 Asymmetric 1,3-dipolar cycloaddition reaction of chiral
 1-alkyl-1,2-diphospholes with diphenyldiazomethane
;
_journal_issue 64
_journal_name_full 'RSC Advances'
_journal_page_first 39060
_journal_page_last 39066
_journal_paper_doi 10.1039/D0RA08080B
_journal_volume 10
_journal_year 2020
_chemical_absolute_configuration ad
_chemical_formula_moiety 'C44 H44 P2, C4 H8 O'
_chemical_formula_sum 'C48 H52 O P2'
_chemical_formula_weight 706.83
_space_group_crystal_system monoclinic
_space_group_IT_number 5
_space_group_name_Hall 'C 2y'
_space_group_name_H-M_alt 'C 1 2 1'
_atom_sites_solution_hydrogens mixed
_atom_sites_solution_primary dual
_atom_sites_solution_secondary difmap
_audit_creation_method SHELXL-2018/3
_audit_update_record
;
2020-03-04 deposited with the CCDC.	2020-10-15 downloaded from the CCDC.
;
_cell_angle_alpha 90
_cell_angle_beta 101.889(2)
_cell_angle_gamma 90
_cell_formula_units_Z 4
_cell_length_a 17.2172(4)
_cell_length_b 10.3390(3)
_cell_length_c 22.6719(5)
_cell_measurement_reflns_used 7073
_cell_measurement_temperature 130(2)
_cell_measurement_theta_max 31.0960
_cell_measurement_theta_min 2.2990
_cell_volume 3949.22(17)
_computing_cell_refinement 'CrysAlisPro 1.171.40.53 (Rigaku OD, 2019)'
_computing_data_collection 'CrysAlisPro 1.171.40.53 (Rigaku OD, 2019)'
_computing_data_reduction 'CrysAlisPro 1.171.40.53 (Rigaku OD, 2019)'
_computing_molecular_graphics
;
 ORTEP3 for Windows
 L. J. Farrugia, J. Appl. Crystallogr. 1997, 30, 565.
 or
 DIAMOND Version 4.5.3
 K. Brandenburg, Crystal Impact GbR, Bonn, Germany
;
_computing_publication_material
;
 WINGX
 L.J. Farrugia,
 J. Appl. Cryst., 2012, 45, 849-854.
;
_computing_structure_refinement 'SHELXL-2018/3 (Sheldrick, 2018)'
_computing_structure_solution SIR92
_diffrn_ambient_temperature 130(2)
_diffrn_detector_area_resol_mean 16.3560
_diffrn_measured_fraction_theta_full 0.999
_diffrn_measured_fraction_theta_max 1.000
_diffrn_measurement_device_type 'Xcalibur, Sapphire3, Gemini'
_diffrn_measurement_method '\w scans'
_diffrn_radiation_type MoK\a
_diffrn_radiation_wavelength 0.71073
_diffrn_reflns_av_R_equivalents 0.0360
_diffrn_reflns_av_unetI/netI 0.0580
_diffrn_reflns_Laue_measured_fraction_full 0.999
_diffrn_reflns_Laue_measured_fraction_max 1.000
_diffrn_reflns_limit_h_max 24
_diffrn_reflns_limit_h_min -24
_diffrn_reflns_limit_k_max 14
_diffrn_reflns_limit_k_min -14
_diffrn_reflns_limit_l_max 32
_diffrn_reflns_limit_l_min -32
_diffrn_reflns_number 26465
_diffrn_reflns_point_group_measured_fraction_full 1.000
_diffrn_reflns_point_group_measured_fraction_max 1.000
_diffrn_reflns_theta_full 25.242
_diffrn_reflns_theta_max 30.508
_diffrn_reflns_theta_min 2.311
_diffrn_source 'fine-focus sealed X-ray tube'
_exptl_absorpt_coefficient_mu 0.146
_exptl_absorpt_correction_T_max 1.00000
_exptl_absorpt_correction_T_min 0.99370
_exptl_absorpt_correction_type multi-scan
_exptl_absorpt_process_details
;
CrysAlisPro 1.171.40.53 (Rigaku Oxford Diffraction, 2019)
Empirical absorption correction using spherical harmonics,
 implemented in SCALE3 ABSPACK scaling algorithm.
;
_exptl_crystal_colour 'clear colourless'
_exptl_crystal_density_diffrn 1.189
_exptl_crystal_description plate
_exptl_crystal_F_000 1512
_exptl_crystal_size_max 0.35
_exptl_crystal_size_mid 0.24
_exptl_crystal_size_min 0.06
_refine_diff_density_max 0.531
_refine_diff_density_min -0.387
_refine_diff_density_rms 0.052
_refine_ls_abs_structure_details
;
 Flack x determined using 3507 quotients [(I+)-(I-)]/[(I+)+(I-)]
 (Parsons, Flack and Wagner, Acta Cryst. B69 (2013) 249-259).
;
_refine_ls_abs_structure_Flack -0.01(3)
_refine_ls_extinction_method none
_refine_ls_goodness_of_fit_ref 1.006
_refine_ls_hydrogen_treatment mixed
_refine_ls_matrix_type full
_refine_ls_number_parameters 590
_refine_ls_number_reflns 12072
_refine_ls_number_restraints 39
_refine_ls_restrained_S_all 1.024
_refine_ls_R_factor_all 0.0745
_refine_ls_R_factor_gt 0.0524
_refine_ls_shift/su_max 0.001
_refine_ls_shift/su_mean 0.000
_refine_ls_structure_factor_coef Fsqd
_refine_ls_weighting_details 'w=1/[\s^2^(Fo^2^)+(0.0778P)^2^] where P=(Fo^2^+2Fc^2^)/3'
_refine_ls_weighting_scheme calc
_refine_ls_wR_factor_gt 0.1224
_refine_ls_wR_factor_ref 0.1356
_reflns_Friedel_coverage 0.903
_reflns_Friedel_fraction_full 1.000
_reflns_Friedel_fraction_max 1.000
_reflns_number_gt 9468
_reflns_number_total 12072
_reflns_threshold_expression 'I > 2\s(I)'
_cod_data_source_file d0ra08080b2.cif
_cod_data_source_block 5a_x1570fin
_cod_original_sg_symbol_H-M 'C 2'
_cod_database_code 7241662
_shelx_shelxl_version_number 2018/3
_shelx_space_group_comment
;
The symmetry employed for this shelxl refinement is uniquely defined
by the following loop, which should always be used as a source of
symmetry information in preference to the above space-group names.
They are only intended as comments.
;

loop_
_space_group_symop_operation_xyz
'x, y, z'
'-x, y, -z'
'x+1/2, y+1/2, z'
'-x+1/2, y+1/2, -z'

loop_
_atom_site_label
_atom_site_type_symbol
_atom_site_fract_x
_atom_site_fract_y
_atom_site_fract_z
_atom_site_U_iso_or_equiv
_atom_site_adp_type
_atom_site_occupancy
_atom_site_site_symmetry_order
_atom_site_calc_flag
_atom_site_refinement_flags_posn
_atom_site_refinement_flags_adp
_atom_site_refinement_flags_occupancy
_atom_site_disorder_assembly
_atom_site_disorder_group
P1 P 0.12179(4) 0.79053(8) 0.19244(3) 0.02541(17) Uani 1 1 d . . . . .
P2 P 0.13854(4) 0.62482(8) 0.25423(3) 0.02837(18) Uani 1 1 d . . . . .
C1 C 0.22557(15) 0.7939(3) 0.18674(12) 0.0238(5) Uani 1 1 d . . . . .
C2 C 0.27882(15) 0.7232(3) 0.22609(12) 0.0224(5) Uani 1 1 d . . . . .
C3 C 0.24991(16) 0.6332(3) 0.26958(12) 0.0241(5) Uani 1 1 d . . . . .
C4 C 0.21178(17) 0.6936(3) 0.31963(13) 0.0264(6) Uani 1 1 d . . . . .
C5 C 0.07552(17) 0.7290(3) 0.11475(13) 0.0268(6) Uani 1 1 d . . . . .
C6 C -0.01631(16) 0.7316(3) 0.10103(13) 0.0285(6) Uani 1 1 d . . . . .
C7 C -0.04740(16) 0.6130(4) 0.12930(14) 0.0307(6) Uani 1 1 d D . . . .
C8 C -0.01839(18) 0.4884(4) 0.10582(14) 0.0323(7) Uani 1 1 d D . . . .
C9 C 0.07189(18) 0.4803(3) 0.11856(14) 0.0305(6) Uani 1 1 d . . . . .
C10 C 0.10689(17) 0.6004(3) 0.09535(13) 0.0306(7) Uani 1 1 d D . . . .
C11 C -0.05255(18) 0.8604(3) 0.11649(14) 0.0319(7) Uani 1 1 d . . . . .
C12 C -0.0217(2) 0.9753(4) 0.08585(17) 0.0435(8) Uani 1 1 d . . . . .
H12A H -0.034473 0.962847 0.042066 0.065 Uiso 1 1 calc R U . . .
H12B H 0.035934 0.981851 0.099663 0.065 Uiso 1 1 calc R U . . .
H12C H -0.046858 1.054855 0.096140 0.065 Uiso 1 1 calc R U . . .
C13 C -0.1430(2) 0.8577(4) 0.09800(18) 0.0446(9) Uani 1 1 d . . . . .
H13A H -0.158637 0.832212 0.055570 0.067 Uiso 1 1 calc R U . . .
H13B H -0.164166 0.943832 0.103435 0.067 Uiso 1 1 calc R U . . .
H13C H -0.164165 0.795186 0.123119 0.067 Uiso 1 1 calc R U . . .
C14 C 0.1000(2) 0.3566(4) 0.09206(17) 0.0399(8) Uani 1 1 d . . . . .
H14A H 0.081232 0.280975 0.111167 0.060 Uiso 1 1 calc R U . . .
H14B H 0.158081 0.355709 0.099530 0.060 Uiso 1 1 calc R U . . .
H14C H 0.078504 0.354038 0.048545 0.060 Uiso 1 1 calc R U . . .
C15 C 0.24397(15) 0.8746(3) 0.13733(12) 0.0243(6) Uani 1 1 d . . . . .
C16 C 0.28366(16) 0.8202(3) 0.09542(13) 0.0267(6) Uani 1 1 d . . . . .
C17 C 0.29348(18) 0.8889(4) 0.04501(13) 0.0321(7) Uani 1 1 d . . . . .
C18 C 0.2635(2) 1.0121(4) 0.03534(15) 0.0379(8) Uani 1 1 d . . . . .
C19 C 0.2248(2) 1.0681(4) 0.07608(17) 0.0382(8) Uani 1 1 d . . . . .
C20 C 0.21451(18) 1.0006(3) 0.12695(15) 0.0303(6) Uani 1 1 d . . . . .
C21 C 0.36649(16) 0.7388(3) 0.22997(12) 0.0241(6) Uani 1 1 d . . . . .
C22 C 0.40093(17) 0.8594(3) 0.24508(14) 0.0290(6) Uani 1 1 d . . . . .
C23 C 0.48215(19) 0.8761(4) 0.25281(16) 0.0366(8) Uani 1 1 d . . . . .
C24 C 0.53006(18) 0.7737(4) 0.24386(15) 0.0385(8) Uani 1 1 d . . . . .
C25 C 0.49664(19) 0.6543(4) 0.22636(16) 0.0375(8) Uani 1 1 d . . . . .
C26 C 0.41518(17) 0.6368(4) 0.21937(14) 0.0306(6) Uani 1 1 d . . . . .
C27 C 0.29664(18) 0.5103(3) 0.28268(13) 0.0285(6) Uani 1 1 d . . . . .
C28 C 0.3652(2) 0.5066(4) 0.32759(16) 0.0385(8) Uani 1 1 d . . . . .
C29 C 0.4135(3) 0.3985(5) 0.33473(19) 0.0502(10) Uani 1 1 d . . . . .
C30 C 0.3940(3) 0.2921(5) 0.2975(2) 0.0548(11) Uani 1 1 d . . . . .
C31 C 0.3254(3) 0.2938(4) 0.2536(2) 0.0512(10) Uani 1 1 d . . . . .
C32 C 0.2768(2) 0.4019(4) 0.24613(17) 0.0373(7) Uani 1 1 d . . . . .
C33 C 0.21619(18) 0.8366(3) 0.33047(13) 0.0285(6) Uani 1 1 d . . . . .
C34 C 0.1485(2) 0.9077(4) 0.33256(15) 0.0395(8) Uani 1 1 d . . . . .
C35 C 0.1537(3) 1.0397(4) 0.34572(17) 0.0544(12) Uani 1 1 d . . . . .
C36 C 0.2267(3) 1.1002(4) 0.35649(18) 0.0549(11) Uani 1 1 d . . . . .
C37 C 0.2941(3) 1.0305(4) 0.35602(17) 0.0485(10) Uani 1 1 d . . . . .
C38 C 0.2894(2) 0.8997(3) 0.34318(14) 0.0336(7) Uani 1 1 d . . . . .
C39 C 0.21863(17) 0.6139(3) 0.37723(12) 0.0276(6) Uani 1 1 d . . . . .
C40 C 0.2681(2) 0.6562(4) 0.42996(15) 0.0393(8) Uani 1 1 d . . . . .
C41 C 0.2784(3) 0.5867(4) 0.48286(17) 0.0479(9) Uani 1 1 d . . . . .
C42 C 0.2396(3) 0.4717(4) 0.48472(18) 0.0511(10) Uani 1 1 d . . . . .
C43 C 0.1894(3) 0.4285(4) 0.43300(19) 0.0575(12) Uani 1 1 d . . . . .
C44 C 0.1798(3) 0.4981(4) 0.38001(18) 0.0456(9) Uani 1 1 d . . . . .
H5E H 0.0927(19) 0.786(4) 0.0935(15) 0.024(8) Uiso 1 1 d . . . . .
H6A H -0.037(2) 0.737(4) 0.051(2) 0.050(12) Uiso 1 1 d . . . . .
H7A H -0.0305(16) 0.623(3) 0.1735(10) 0.020(7) Uiso 1 1 d D . . . .
H7E H -0.1055(13) 0.612(4) 0.1226(13) 0.031(9) Uiso 1 1 d D . . . .
H8A H -0.039(2) 0.489(3) 0.0623(10) 0.034(10) Uiso 1 1 d D . . . .
H8E H -0.0382(19) 0.411(3) 0.1217(13) 0.026(8) Uiso 1 1 d D . . . .
H9A H 0.085(2) 0.482(4) 0.1608(17) 0.030(9) Uiso 1 1 d . . . . .
H10A H 0.0973(18) 0.602(4) 0.0500(10) 0.037(10) Uiso 1 1 d D . . . .
H10E H 0.1659(13) 0.598(4) 0.1060(14) 0.041(10) Uiso 1 1 d D . . . .
H11 H -0.037(2) 0.876(4) 0.1624(16) 0.029(9) Uiso 1 1 d . . . . .
H16 H 0.3047(19) 0.738(4) 0.1031(15) 0.023(8) Uiso 1 1 d . . . . .
H17 H 0.324(3) 0.844(5) 0.016(2) 0.056(13) Uiso 1 1 d . . . . .
H18 H 0.265(3) 1.057(5) 0.001(2) 0.063(14) Uiso 1 1 d . . . . .
H19 H 0.203(2) 1.165(4) 0.0717(16) 0.032(9) Uiso 1 1 d . . . . .
H20 H 0.185(2) 1.034(4) 0.1528(17) 0.033(9) Uiso 1 1 d . . . . .
H22 H 0.363(2) 0.932(4) 0.2499(16) 0.037(10) Uiso 1 1 d . . . . .
H23 H 0.503(2) 0.959(4) 0.2627(17) 0.036(10) Uiso 1 1 d . . . . .
H24 H 0.586(2) 0.787(5) 0.2487(18) 0.051(11) Uiso 1 1 d . . . . .
H25 H 0.530(2) 0.575(5) 0.2199(19) 0.049(12) Uiso 1 1 d . . . . .
H26 H 0.3896(19) 0.552(3) 0.2065(14) 0.020(8) Uiso 1 1 d . . . . .
H28 H 0.377(2) 0.580(4) 0.3524(18) 0.035(10) Uiso 1 1 d . . . . .
H29 H 0.461(2) 0.400(4) 0.365(2) 0.043(11) Uiso 1 1 d . . . . .
H30 H 0.423(3) 0.204(5) 0.300(2) 0.058(13) Uiso 1 1 d . . . . .
H31 H 0.312(3) 0.230(5) 0.229(2) 0.053(13) Uiso 1 1 d . . . . .
H32 H 0.233(2) 0.411(4) 0.2177(19) 0.043(11) Uiso 1 1 d . . . . .
H34 H 0.099(2) 0.860(4) 0.3225(16) 0.026(8) Uiso 1 1 d . . . . .
H35 H 0.109(3) 1.081(5) 0.347(2) 0.067(16) Uiso 1 1 d . . . . .
H36 H 0.237(3) 1.189(5) 0.367(2) 0.059(14) Uiso 1 1 d . . . . .
H37 H 0.343(3) 1.078(4) 0.3680(19) 0.047(12) Uiso 1 1 d . . . . .
H38 H 0.341(3) 0.849(4) 0.3422(19) 0.050(12) Uiso 1 1 d . . . . .
H40 H 0.292(3) 0.741(6) 0.429(3) 0.084(17) Uiso 1 1 d . . . . .
H41 H 0.317(3) 0.606(5) 0.519(2) 0.058(13) Uiso 1 1 d . . . . .
H42 H 0.250(4) 0.428(6) 0.515(3) 0.09(2) Uiso 1 1 d . . . . .
H43 H 0.170(4) 0.331(8) 0.438(3) 0.13(3) Uiso 1 1 d . . . . .
H44 H 0.151(3) 0.473(5) 0.348(2) 0.056(13) Uiso 1 1 d . . . . .
O1 O 0.4822(10) 0.8638(13) 0.4611(7) 0.138(3) Uiso 0.5 1 d D . P A -1
C45 C 0.4894(12) 0.7553(17) 0.4263(7) 0.138(3) Uiso 0.5 1 d D . P A -1
H45A H 0.536084 0.764430 0.407395 0.166 Uiso 0.5 1 calc R U P A -1
H45B H 0.441455 0.745786 0.393889 0.166 Uiso 0.5 1 calc R U P A -1
C46 C 0.4988(17) 0.6414(15) 0.4660(9) 0.138(3) Uiso 0.5 1 d D . P A -1
H46A H 0.548004 0.594104 0.463473 0.166 Uiso 0.5 1 calc R U P A -1
H46B H 0.453129 0.582056 0.454050 0.166 Uiso 0.5 1 calc R U P A -1
C47 C 0.5030(19) 0.6922(17) 0.5307(9) 0.138(3) Uiso 0.5 1 d D . P A -1
H47A H 0.450793 0.688214 0.542543 0.166 Uiso 0.5 1 calc R U P A -1
H47B H 0.543036 0.645180 0.560718 0.166 Uiso 0.5 1 calc R U P A -1
C48 C 0.5275(14) 0.8266(17) 0.5221(9) 0.138(3) Uiso 0.5 1 d D . P A -1
H48A H 0.585396 0.831426 0.523949 0.166 Uiso 0.5 1 calc R U P A -1
H48B H 0.514007 0.884130 0.553447 0.166 Uiso 0.5 1 calc R U P A -1
O2 O 0.5488(7) 0.2291(13) 0.4656(6) 0.126(2) Uiso 0.5 1 d D . P B -2
C49 C 0.4833(10) 0.1627(16) 0.4394(8) 0.126(2) Uiso 0.5 1 d D . P B -2
H49A H 0.492511 0.068282 0.442756 0.152 Uiso 0.5 1 calc R U P B -2
H49B H 0.466339 0.186078 0.396279 0.152 Uiso 0.5 1 calc R U P B -2
C50 C 0.4250(9) 0.2030(18) 0.4734(9) 0.126(2) Uiso 0.5 1 d D . P B -2
H50A H 0.372238 0.205276 0.445919 0.152 Uiso 0.5 1 calc R U P B -2
H50B H 0.422777 0.137243 0.504734 0.152 Uiso 0.5 1 calc R U P B -2
C51 C 0.4381(9) 0.3113(17) 0.4983(8) 0.126(2) Uiso 0.5 1 d D . P B -2
H51A H 0.438548 0.303459 0.541913 0.152 Uiso 0.5 1 calc R U P B -2
H51B H 0.395771 0.372907 0.480461 0.152 Uiso 0.5 1 calc R U P B -2
C52 C 0.5225(9) 0.3633(16) 0.4889(10) 0.126(2) Uiso 0.5 1 d D . P B -2
H52A H 0.517594 0.432488 0.458101 0.152 Uiso 0.5 1 calc R U P B -2
H52B H 0.557458 0.391964 0.526909 0.152 Uiso 0.5 1 calc R U P B -2

loop_
_atom_site_aniso_label
_atom_site_aniso_U_11
_atom_site_aniso_U_22
_atom_site_aniso_U_33
_atom_site_aniso_U_23
_atom_site_aniso_U_13
_atom_site_aniso_U_12
P1 0.0185(3) 0.0373(4) 0.0209(3) -0.0036(3) 0.0051(2) -0.0041(3)
P2 0.0241(3) 0.0395(5) 0.0223(3) -0.0027(3) 0.0064(3) -0.0120(3)
C1 0.0194(11) 0.0293(14) 0.0236(12) -0.0030(12) 0.0060(9) -0.0051(11)
C2 0.0203(12) 0.0265(14) 0.0209(12) -0.0015(11) 0.0056(9) -0.0055(10)
C3 0.0240(12) 0.0266(14) 0.0222(12) -0.0010(12) 0.0056(9) -0.0051(11)
C4 0.0254(14) 0.0332(16) 0.0211(13) -0.0015(12) 0.0060(10) -0.0045(11)
C5 0.0228(13) 0.0395(17) 0.0187(12) -0.0009(12) 0.0058(10) -0.0054(12)
C6 0.0206(13) 0.0424(18) 0.0215(13) -0.0012(13) 0.0021(10) -0.0034(12)
C7 0.0182(12) 0.0436(18) 0.0300(14) -0.0017(14) 0.0045(10) -0.0059(12)
C8 0.0235(14) 0.0428(19) 0.0292(15) -0.0060(14) 0.0026(11) -0.0070(13)
C9 0.0257(14) 0.0399(18) 0.0264(15) -0.0088(13) 0.0064(11) -0.0033(13)
C10 0.0236(13) 0.0456(19) 0.0235(13) -0.0090(13) 0.0067(10) -0.0055(12)
C11 0.0261(14) 0.0416(19) 0.0266(15) -0.0008(13) 0.0025(11) 0.0009(13)
C12 0.045(2) 0.045(2) 0.0421(19) 0.0101(17) 0.0132(15) 0.0037(16)
C13 0.0290(16) 0.055(2) 0.045(2) -0.0033(18) -0.0037(14) 0.0061(15)
C14 0.0379(17) 0.045(2) 0.0376(18) -0.0138(16) 0.0095(14) -0.0041(15)
C15 0.0191(12) 0.0302(15) 0.0228(13) -0.0009(11) 0.0028(9) -0.0052(11)
C16 0.0201(12) 0.0354(18) 0.0239(13) -0.0016(12) 0.0028(10) -0.0051(11)
C17 0.0268(14) 0.048(2) 0.0221(13) -0.0037(13) 0.0057(11) -0.0106(13)
C18 0.0329(16) 0.050(2) 0.0279(15) 0.0096(15) 0.0000(12) -0.0139(15)
C19 0.0326(17) 0.0380(19) 0.0407(19) 0.0084(15) -0.0005(13) -0.0068(14)
C20 0.0266(14) 0.0295(16) 0.0351(16) 0.0011(13) 0.0069(12) -0.0032(12)
C21 0.0202(12) 0.0315(15) 0.0205(12) 0.0033(11) 0.0041(9) -0.0035(11)
C22 0.0231(13) 0.0339(16) 0.0292(15) 0.0054(13) 0.0033(11) -0.0068(12)
C23 0.0266(15) 0.042(2) 0.0388(18) 0.0082(15) 0.0014(12) -0.0137(14)
C24 0.0206(13) 0.055(2) 0.0390(17) 0.0117(17) 0.0036(11) -0.0058(14)
C25 0.0233(14) 0.050(2) 0.0398(17) 0.0094(16) 0.0079(12) 0.0032(14)
C26 0.0252(13) 0.0365(17) 0.0307(15) 0.0026(14) 0.0067(10) -0.0014(13)
C27 0.0316(15) 0.0302(16) 0.0266(14) 0.0038(12) 0.0125(11) -0.0033(12)
C28 0.0415(19) 0.044(2) 0.0305(16) 0.0042(15) 0.0092(13) 0.0041(15)
C29 0.051(2) 0.059(3) 0.043(2) 0.016(2) 0.0148(17) 0.018(2)
C30 0.067(3) 0.042(2) 0.064(3) 0.021(2) 0.033(2) 0.020(2)
C31 0.070(3) 0.0283(18) 0.064(3) -0.003(2) 0.035(2) -0.0021(19)
C32 0.0438(19) 0.0301(17) 0.0413(19) -0.0005(15) 0.0164(15) -0.0068(14)
C33 0.0320(15) 0.0355(17) 0.0173(12) -0.0009(11) 0.0036(10) -0.0016(12)
C34 0.0421(19) 0.051(2) 0.0228(15) -0.0036(15) 0.0015(13) 0.0075(17)
C35 0.082(3) 0.052(3) 0.0265(17) -0.0008(17) 0.0054(18) 0.035(2)
C36 0.101(4) 0.031(2) 0.0314(18) 0.0019(16) 0.011(2) 0.004(2)
C37 0.082(3) 0.034(2) 0.0308(18) -0.0024(15) 0.0147(18) -0.020(2)
C38 0.0449(19) 0.0328(17) 0.0235(14) 0.0004(13) 0.0081(12) -0.0107(14)
C39 0.0327(14) 0.0303(15) 0.0220(12) -0.0010(12) 0.0103(10) -0.0044(12)
C40 0.053(2) 0.038(2) 0.0250(15) -0.0001(13) 0.0063(13) -0.0114(15)
C41 0.072(3) 0.044(2) 0.0251(16) 0.0028(15) 0.0055(16) -0.0069(19)
C42 0.081(3) 0.045(2) 0.0311(19) 0.0090(18) 0.0204(19) -0.005(2)
C43 0.095(3) 0.041(2) 0.038(2) 0.0067(18) 0.017(2) -0.024(2)
C44 0.063(2) 0.042(2) 0.0313(18) -0.0001(16) 0.0075(16) -0.0176(19)

loop_
_atom_type_symbol
_atom_type_description
_atom_type_scat_dispersion_real
_atom_type_scat_dispersion_imag
_atom_type_scat_source
P P 0.1023 0.0942 'International Tables Vol C Tables 4.2.6.8 and 6.1.1.4'
O O 0.0106 0.0060 'International Tables Vol C Tables 4.2.6.8 and 6.1.1.4'
C C 0.0033 0.0016 'International Tables Vol C Tables 4.2.6.8 and 6.1.1.4'
H H 0.0000 0.0000 'International Tables Vol C Tables 4.2.6.8 and 6.1.1.4'

loop_
_geom_angle_atom_site_label_1
_geom_angle_atom_site_label_2
_geom_angle_atom_site_label_3
_geom_angle
_geom_angle_site_symmetry_1
_geom_angle_site_symmetry_3
_geom_angle_publ_flag
C1 P1 C5 99.92(12) . . ?
C1 P1 P2 93.36(10) . . ?
C5 P1 P2 107.89(11) . . ?
C4 P2 C3 48.89(12) . . ?
C4 P2 P1 100.77(10) . . ?
C3 P2 P1 94.42(10) . . ?
C2 C1 C15 125.5(2) . . ?
C2 C1 P1 119.0(2) . . ?
C15 C1 P1 115.5(2) . . ?
C1 C2 C21 121.1(2) . . ?
C1 C2 C3 119.5(2) . . ?
C21 C2 C3 119.3(2) . . ?
C27 C3 C2 114.5(2) . . ?
C27 C3 C4 119.1(2) . . ?
C2 C3 C4 118.3(3) . . ?
C27 C3 P2 118.9(2) . . ?
C2 C3 P2 111.6(2) . . ?
C4 C3 P2 65.50(15) . . ?
C33 C4 C39 113.6(2) . . ?
C33 C4 C3 120.1(3) . . ?
C39 C4 C3 115.9(3) . . ?
C33 C4 P2 120.4(2) . . ?
C39 C4 P2 113.1(2) . . ?
C3 C4 P2 65.61(15) . . ?
C10 C5 C6 111.3(3) . . ?
C10 C5 P1 117.0(2) . . ?
C6 C5 P1 113.51(19) . . ?
C10 C5 H5E 105(2) . . ?
C6 C5 H5E 110(2) . . ?
P1 C5 H5E 100(2) . . ?
C7 C6 C11 113.8(2) . . ?
C7 C6 C5 109.4(3) . . ?
C11 C6 C5 114.5(3) . . ?
C7 C6 H6A 113(2) . . ?
C11 C6 H6A 97(2) . . ?
C5 C6 H6A 108(2) . . ?
C8 C7 C6 111.4(2) . . ?
C8 C7 H7A 113(2) . . ?
C6 C7 H7A 106(2) . . ?
C8 C7 H7E 110(2) . . ?
C6 C7 H7E 112(2) . . ?
H7A C7 H7E 104(2) . . ?
C7 C8 C9 112.1(3) . . ?
C7 C8 H8A 106(2) . . ?
C9 C8 H8A 110(2) . . ?
C7 C8 H8E 114(2) . . ?
C9 C8 H8E 108(2) . . ?
H8A C8 H8E 107(2) . . ?
C10 C9 C8 110.5(3) . . ?
C10 C9 C14 111.5(2) . . ?
C8 C9 C14 111.3(3) . . ?
C10 C9 H9A 108(2) . . ?
C8 C9 H9A 103(2) . . ?
C14 C9 H9A 112(2) . . ?
C9 C10 C5 114.9(2) . . ?
C9 C10 H10A 112(2) . . ?
C5 C10 H10A 106(2) . . ?
C9 C10 H10E 111(2) . . ?
C5 C10 H10E 111(2) . . ?
H10A C10 H10E 101(2) . . ?
C12 C11 C13 108.7(3) . . ?
C12 C11 C6 112.0(3) . . ?
C13 C11 C6 111.0(3) . . ?
C12 C11 H11 107(2) . . ?
C13 C11 H11 108.5(19) . . ?
C6 C11 H11 109(2) . . ?
C11 C12 H12A 109.5 . . ?
C11 C12 H12B 109.5 . . ?
H12A C12 H12B 109.5 . . ?
C11 C12 H12C 109.5 . . ?
H12A C12 H12C 109.5 . . ?
H12B C12 H12C 109.5 . . ?
C11 C13 H13A 109.5 . . ?
C11 C13 H13B 109.5 . . ?
H13A C13 H13B 109.5 . . ?
C11 C13 H13C 109.5 . . ?
H13A C13 H13C 109.5 . . ?
H13B C13 H13C 109.5 . . ?
C9 C14 H14A 109.5 . . ?
C9 C14 H14B 109.5 . . ?
H14A C14 H14B 109.5 . . ?
C9 C14 H14C 109.5 . . ?
H14A C14 H14C 109.5 . . ?
H14B C14 H14C 109.5 . . ?
C16 C15 C20 118.1(3) . . ?
C16 C15 C1 119.9(3) . . ?
C20 C15 C1 121.6(3) . . ?
C17 C16 C15 120.9(3) . . ?
C17 C16 H16 121(2) . . ?
C15 C16 H16 118(2) . . ?
C18 C17 C16 120.1(3) . . ?
C18 C17 H17 123(3) . . ?
C16 C17 H17 117(3) . . ?
C19 C18 C17 120.1(3) . . ?
C19 C18 H18 117(3) . . ?
C17 C18 H18 123(3) . . ?
C18 C19 C20 120.6(4) . . ?
C18 C19 H19 123(2) . . ?
C20 C19 H19 117(2) . . ?
C19 C20 C15 120.2(3) . . ?
C19 C20 H20 121(2) . . ?
C15 C20 H20 118(2) . . ?
C22 C21 C26 118.5(3) . . ?
C22 C21 C2 118.8(3) . . ?
C26 C21 C2 122.7(3) . . ?
C23 C22 C21 120.7(3) . . ?
C23 C22 H22 123(2) . . ?
C21 C22 H22 116(2) . . ?
C24 C23 C22 120.2(3) . . ?
C24 C23 H23 122(2) . . ?
C22 C23 H23 118(2) . . ?
C23 C24 C25 120.0(3) . . ?
C23 C24 H24 120(3) . . ?
C25 C24 H24 120(3) . . ?
C24 C25 C26 119.9(3) . . ?
C24 C25 H25 123(2) . . ?
C26 C25 H25 117(2) . . ?
C25 C26 C21 120.6(3) . . ?
C25 C26 H26 121.4(18) . . ?
C21 C26 H26 117.9(18) . . ?
C28 C27 C32 118.7(3) . . ?
C28 C27 C3 120.5(3) . . ?
C32 C27 C3 120.5(3) . . ?
C29 C28 C27 120.5(4) . . ?
C29 C28 H28 122(2) . . ?
C27 C28 H28 117(2) . . ?
C28 C29 C30 120.4(4) . . ?
C28 C29 H29 119(3) . . ?
C30 C29 H29 121(3) . . ?
C31 C30 C29 119.6(4) . . ?
C31 C30 H30 112(3) . . ?
C29 C30 H30 128(3) . . ?
C30 C31 C32 120.3(4) . . ?
C30 C31 H31 122(3) . . ?
C32 C31 H31 118(3) . . ?
C31 C32 C27 120.5(4) . . ?
C31 C32 H32 125(3) . . ?
C27 C32 H32 114(3) . . ?
C34 C33 C38 118.3(3) . . ?
C34 C33 C4 121.0(3) . . ?
C38 C33 C4 120.6(3) . . ?
C33 C34 C35 120.6(4) . . ?
C33 C34 H34 115(2) . . ?
C35 C34 H34 124(2) . . ?
C36 C35 C34 119.8(4) . . ?
C36 C35 H35 123(3) . . ?
C34 C35 H35 118(3) . . ?
C37 C36 C35 120.2(4) . . ?
C37 C36 H36 113(3) . . ?
C35 C36 H36 127(3) . . ?
C36 C37 C38 120.2(4) . . ?
C36 C37 H37 115(3) . . ?
C38 C37 H37 124(3) . . ?
C37 C38 C33 120.8(4) . . ?
C37 C38 H38 119(2) . . ?
C33 C38 H38 120(2) . . ?
C44 C39 C40 116.8(3) . . ?
C44 C39 C4 123.7(3) . . ?
C40 C39 C4 119.5(3) . . ?
C41 C40 C39 122.1(3) . . ?
C41 C40 H40 121(3) . . ?
C39 C40 H40 117(3) . . ?
C42 C41 C40 120.3(4) . . ?
C42 C41 H41 114(3) . . ?
C40 C41 H41 125(3) . . ?
C41 C42 C43 118.6(4) . . ?
C41 C42 H42 119(5) . . ?
C43 C42 H42 122(5) . . ?
C42 C43 C44 120.8(4) . . ?
C42 C43 H43 112(4) . . ?
C44 C43 H43 126(4) . . ?
C39 C44 C43 121.4(4) . . ?
C39 C44 H44 116(3) . . ?
C43 C44 H44 123(3) . . ?
C45 O1 C48 103.2(12) . . ?
O1 C45 C46 108.0(12) . . ?
O1 C45 H45A 110.1 . . ?
C46 C45 H45A 110.1 . . ?
O1 C45 H45B 110.1 . . ?
C46 C45 H45B 110.1 . . ?
H45A C45 H45B 108.4 . . ?
C45 C46 C47 106.7(12) . . ?
C45 C46 H46A 110.4 . . ?
C47 C46 H46A 110.4 . . ?
C45 C46 H46B 110.4 . . ?
C47 C46 H46B 110.4 . . ?
H46A C46 H46B 108.6 . . ?
C48 C47 C46 98.8(11) . . ?
C48 C47 H47A 112.0 . . ?
C46 C47 H47A 112.0 . . ?
C48 C47 H47B 112.0 . . ?
C46 C47 H47B 112.0 . . ?
H47A C47 H47B 109.7 . . ?
C47 C48 O1 104.8(13) . . ?
C47 C48 H48A 110.8 . . ?
O1 C48 H48A 110.8 . . ?
C47 C48 H48B 110.8 . . ?
O1 C48 H48B 110.8 . . ?
H48A C48 H48B 108.9 . . ?
C49 O2 C52 108.7(11) . . ?
O2 C49 C50 103.2(12) . . ?
O2 C49 H49A 111.1 . . ?
C50 C49 H49A 111.1 . . ?
O2 C49 H49B 111.1 . . ?
C50 C49 H49B 111.1 . . ?
H49A C49 H49B 109.1 . . ?
C51 C50 C49 114.6(13) . . ?
C51 C50 H50A 108.6 . . ?
C49 C50 H50A 108.6 . . ?
C51 C50 H50B 108.6 . . ?
C49 C50 H50B 108.6 . . ?
H50A C50 H50B 107.6 . . ?
C50 C51 C52 108.8(12) . . ?
C50 C51 H51A 109.9 . . ?
C52 C51 H51A 109.9 . . ?
C50 C51 H51B 109.9 . . ?
C52 C51 H51B 109.9 . . ?
H51A C51 H51B 108.3 . . ?
O2 C52 C51 94.6(10) . . ?
O2 C52 H52A 112.8 . . ?
C51 C52 H52A 112.8 . . ?
O2 C52 H52B 112.8 . . ?
C51 C52 H52B 112.8 . . ?
H52A C52 H52B 110.3 . . ?

loop_
_geom_bond_atom_site_label_1
_geom_bond_atom_site_label_2
_geom_bond_distance
_geom_bond_site_symmetry_2
_geom_bond_publ_flag
P1 C1 1.818(3) . ?
P1 C5 1.888(3) . ?
P1 P2 2.1943(11) . ?
P2 C4 1.877(3) . ?
P2 C3 1.879(3) . ?
C1 C2 1.354(4) . ?
C1 C15 1.482(4) . ?
C2 C21 1.502(4) . ?
C2 C3 1.513(4) . ?
C3 C27 1.500(5) . ?
C3 C4 1.554(4) . ?
C4 C33 1.497(5) . ?
C4 C39 1.528(4) . ?
C5 C10 1.533(5) . ?
C5 C6 1.547(4) . ?
C5 H5E 0.85(4) . ?
C6 C7 1.531(5) . ?
C6 C11 1.542(5) . ?
C6 H6A 1.11(4) . ?
C7 C8 1.517(5) . ?
C7 H7A 0.99(2) . ?
C7 H7E 0.98(2) . ?
C8 C9 1.524(4) . ?
C8 H8A 0.98(2) . ?
C8 H8E 0.97(2) . ?
C9 C10 1.521(5) . ?
C9 C14 1.533(5) . ?
C9 H9A 0.94(4) . ?
C10 H10A 1.01(2) . ?
C10 H10E 0.99(2) . ?
C11 C12 1.525(5) . ?
C11 C13 1.527(4) . ?
C11 H11 1.03(4) . ?
C12 H12A 0.9800 . ?
C12 H12B 0.9800 . ?
C12 H12C 0.9800 . ?
C13 H13A 0.9800 . ?
C13 H13B 0.9800 . ?
C13 H13C 0.9800 . ?
C14 H14A 0.9800 . ?
C14 H14B 0.9800 . ?
C14 H14C 0.9800 . ?
C15 C16 1.398(4) . ?
C15 C20 1.400(5) . ?
C16 C17 1.385(4) . ?
C16 H16 0.93(4) . ?
C17 C18 1.375(6) . ?
C17 H17 1.04(4) . ?
C18 C19 1.373(5) . ?
C18 H18 0.90(5) . ?
C19 C20 1.390(5) . ?
C19 H19 1.07(4) . ?
C20 H20 0.92(4) . ?
C21 C22 1.393(4) . ?
C21 C26 1.398(4) . ?
C22 C23 1.384(4) . ?
C22 H22 1.01(4) . ?
C23 C24 1.383(6) . ?
C23 H23 0.94(4) . ?
C24 C25 1.386(5) . ?
C24 H24 0.95(4) . ?
C25 C26 1.390(4) . ?
C25 H25 1.03(5) . ?
C26 H26 1.00(3) . ?
C27 C28 1.392(5) . ?
C27 C32 1.394(5) . ?
C28 C29 1.383(6) . ?
C28 H28 0.94(4) . ?
C29 C30 1.385(7) . ?
C29 H29 0.96(4) . ?
C30 C31 1.379(7) . ?
C30 H30 1.03(5) . ?
C31 C32 1.385(6) . ?
C31 H31 0.87(5) . ?
C32 H32 0.90(4) . ?
C33 C34 1.387(5) . ?
C33 C38 1.396(5) . ?
C34 C35 1.396(6) . ?
C34 H34 0.96(4) . ?
C35 C36 1.379(7) . ?
C35 H35 0.89(5) . ?
C36 C37 1.368(7) . ?
C36 H36 0.96(5) . ?
C37 C38 1.383(5) . ?
C37 H37 0.96(4) . ?
C38 H38 1.04(4) . ?
C39 C44 1.379(5) . ?
C39 C40 1.388(4) . ?
C40 C41 1.378(5) . ?
C40 H40 0.97(6) . ?
C41 C42 1.369(6) . ?
C41 H41 0.96(5) . ?
C42 C43 1.380(7) . ?
C42 H42 0.81(7) . ?
C43 C44 1.381(5) . ?
C43 H43 1.07(8) . ?
C44 H44 0.84(5) . ?
O1 C45 1.392(17) . ?
O1 C48 1.492(15) . ?
C45 C46 1.471(19) . ?
C45 H45A 0.9900 . ?
C45 H45B 0.9900 . ?
C46 C47 1.547(16) . ?
C46 H46A 0.9900 . ?
C46 H46B 0.9900 . ?
C47 C48 1.48(2) . ?
C47 H47A 0.9900 . ?
C47 H47B 0.9900 . ?
C48 H48A 0.9900 . ?
C48 H48B 0.9900 . ?
O2 C49 1.351(16) . ?
O2 C52 1.583(17) . ?
C49 C50 1.446(17) . ?
C49 H49A 0.9900 . ?
C49 H49B 0.9900 . ?
C50 C51 1.254(17) . ?
C50 H50A 0.9900 . ?
C50 H50B 0.9900 . ?
C51 C52 1.605(18) . ?
C51 H51A 0.9900 . ?
C51 H51B 0.9900 . ?
C52 H52A 0.9900 . ?
C52 H52B 0.9900 . ?
